data_4084087
loop_
_publ_author_name
'Chen, Huei-Ling'
'Ko, Bao-Tsan'
'Huang, Bor-Hunn'
'Lin, Chu-Chieh'

_publ_section_title
;
 Reactions of
 2,2&#x2018;-Methylenebis(4-chloro-6-isopropyl-3-methylphenol) with
 Trimethylaluminum:&#x00A0; Highly Efficient Catalysts for the
 Ring-Opening Polymerization of Lactones
;
_journal_issue 24
_journal_name_full Organometallics
_journal_page_first 5076
_journal_paper_doi 10.1021/om010425+
_journal_volume 20
_journal_year 2001
_chemical_formula_sum 'C75 H99 Al3 Cl6 O12'
_chemical_formula_weight 1486.17
_chemical_name_systematic
; 
 ? 
;
_space_group_IT_number 197
_symmetry_cell_setting cubic
_symmetry_space_group_name_Hall 'I 2 2 3'
_symmetry_space_group_name_H-M 'I 2 3'
_atom_sites_solution_hydrogens geom
_atom_sites_solution_primary direct
_atom_sites_solution_secondary difmap
_audit_creation_method SHELXL-97
_cell_angle_alpha 90.00
_cell_angle_beta 90.00
_cell_angle_gamma 90.00
_cell_formula_units_Z 8
_cell_length_a 25.1228(8)
_cell_length_b 25.1228(8)
_cell_length_c 25.1228(8)
_cell_measurement_temperature 293(2)
_cell_volume 15856.4(9)
_computing_cell_refinement 'Bruker SMART'
_computing_data_collection 'Bruker SMART'
_computing_data_reduction 'Bruker SHELXTL'
_computing_molecular_graphics 'Bruker SHELXTL'
_computing_publication_material 'Bruker SHELXTL'
_computing_structure_refinement 'SHELXL-97 (Sheldrick, 1997)'
_computing_structure_solution 'SHELXS-97 (Sheldrick, 1990)'
_diffrn_ambient_temperature 293(2)
_diffrn_measured_fraction_theta_full 0.999
_diffrn_measured_fraction_theta_max 0.999
_diffrn_measurement_device_type 'CCD area detector'
_diffrn_measurement_method 'phi and omega scans'
_diffrn_radiation_monochromator graphite
_diffrn_radiation_source 'fine-focus sealed tube'
_diffrn_radiation_type MoK\a
_diffrn_radiation_wavelength 0.71073
_diffrn_reflns_av_R_equivalents 0.0413
_diffrn_reflns_av_sigmaI/netI 0.0213
_diffrn_reflns_limit_h_max 29
_diffrn_reflns_limit_h_min -30
_diffrn_reflns_limit_k_max 30
_diffrn_reflns_limit_k_min -25
_diffrn_reflns_limit_l_max 30
_diffrn_reflns_limit_l_min -30
_diffrn_reflns_number 44952
_diffrn_reflns_theta_full 25.96
_diffrn_reflns_theta_max 25.96
_diffrn_reflns_theta_min 1.99
_exptl_absorpt_coefficient_mu 0.153
_exptl_absorpt_correction_type none
_exptl_crystal_density_diffrn 0.623
_exptl_crystal_density_method 'not measured'
_exptl_crystal_F_000 3144
_refine_diff_density_max 0.807
_refine_diff_density_min -0.216
_refine_diff_density_rms 0.063
_refine_ls_abs_structure_details 'Flack H D (1983), Acta Cryst. A39, 876-881'
_refine_ls_abs_structure_Flack -0.04(7)
_refine_ls_extinction_method none
_refine_ls_goodness_of_fit_ref 1.049
_refine_ls_hydrogen_treatment mixed
_refine_ls_matrix_type full
_refine_ls_number_parameters 293
_refine_ls_number_reflns 5198
_refine_ls_number_restraints 0
_refine_ls_restrained_S_all 1.049
_refine_ls_R_factor_all 0.0535
_refine_ls_R_factor_gt 0.0442
_refine_ls_shift/su_max 0.770
_refine_ls_shift/su_mean 0.040
_refine_ls_structure_factor_coef Fsqd
_refine_ls_weighting_details 'calc w=1/[\s^2^(Fo^2^)+(0.1000P)^2^+0.0000P] where P=(Fo^2^+2Fc^2^)/3'
_refine_ls_weighting_scheme calc
_refine_ls_wR_factor_gt 0.1266
_refine_ls_wR_factor_ref 0.1350
_reflns_number_gt 4432
_reflns_number_total 5198
_reflns_threshold_expression >2sigma(I)
_cod_data_source_file om010425%2B.cif
_cod_data_source_block chen5m
_cod_depositor_comments
;
The following automatic conversions were performed:

'_symmetry_cell_setting' value 'Cubic' changed to 'cubic' according
to
/usr/data/users/saulius/automatic-downloads/retrospective/ACS/lib/dictionaries/cif_core.dic
dictionary named 'cif_core.dic' version 2.4.2 from 2011-04-26.

Automatic conversion script
Id: cif_fix_values 2281 2013-09-26 08:29:07Z andrius 

2021-11-22
Z value and formula fixed to values more according to usual
chemical conventions.                 miguel
;
_cod_original_formula_sum 'C25 H33 Al Cl2 O4'
_cod_original_formula_weight 495.39
_cod_original_formula_units_Z 12
_cod_original_sg_symbol_H-M I23
_cod_database_code 4084087

loop_
_symmetry_equiv_pos_as_xyz
'x, y, z'
'-x, -y, z'
'-x, y, -z'
'x, -y, -z'
'z, x, y'
'z, -x, -y'
'-z, -x, y'
'-z, x, -y'
'y, z, x'
'-y, z, -x'
'y, -z, -x'
'-y, -z, x'
'x+1/2, y+1/2, z+1/2'
'-x+1/2, -y+1/2, z+1/2'
'-x+1/2, y+1/2, -z+1/2'
'x+1/2, -y+1/2, -z+1/2'
'z+1/2, x+1/2, y+1/2'
'z+1/2, -x+1/2, -y+1/2'
'-z+1/2, -x+1/2, y+1/2'
'-z+1/2, x+1/2, -y+1/2'
'y+1/2, z+1/2, x+1/2'
'-y+1/2, z+1/2, -x+1/2'
'y+1/2, -z+1/2, -x+1/2'
'-y+1/2, -z+1/2, x+1/2'

loop_
_atom_site_label
_atom_site_type_symbol
_atom_site_fract_x
_atom_site_fract_y
_atom_site_fract_z
_atom_site_U_iso_or_equiv
_atom_site_adp_type
_atom_site_occupancy
_atom_site_symmetry_multiplicity
_atom_site_calc_flag
_atom_site_refinement_flags
Al Al 0.15481(3) 0.19514(3) 0.26051(3) 0.03672(17) Uani 1 1 d .
Cl1 Cl 0.00674(5) 0.35874(5) 0.41286(6) 0.1095(5) Uani 1 1 d .
Cl2 Cl -0.06613(3) 0.03390(4) 0.36613(4) 0.0734(3) Uani 1 1 d .
O1 O 0.17386(7) 0.22657(7) 0.31853(7) 0.0446(4) Uani 1 1 d .
O2 O 0.09375(7) 0.16738(8) 0.26419(7) 0.0477(4) Uani 1 1 d .
O3 O 0.20609(7) 0.15113(8) 0.24053(8) 0.0420(4) Uani 1 1 d .
H3 H 0.203(3) 0.128(2) 0.246(2) 0.15(2) Uiso 1 1 d .
O4 O 0.20195(15) 0.06065(12) 0.28655(16) 0.1076(12) Uani 1 1 d .
C1 C 0.13485(10) 0.25673(11) 0.34231(10) 0.0449(6) Uani 1 1 d .
C2 C 0.13904(12) 0.31225(12) 0.33897(11) 0.0519(6) Uani 1 1 d .
C3 C 0.09848(14) 0.34170(13) 0.36157(14) 0.0628(8) Uani 1 1 d .
H3B H 0.1000 0.3787 0.3604 0.075 Uiso 1 1 calc R
C4 C 0.05593(13) 0.31748(15) 0.38574(14) 0.0647(9) Uani 1 1 d .
C5 C 0.05195(11) 0.26260(14) 0.39112(12) 0.0571(7) Uani 1 1 d .
C6 C 0.09264(10) 0.23142(12) 0.36866(10) 0.0464(6) Uani 1 1 d .
C7 C 0.09322(11) 0.17104(12) 0.37648(10) 0.0489(6) Uani 1 1 d .
H7A H 0.1286 0.1583 0.3676 0.059 Uiso 1 1 calc R
H7B H 0.0876 0.1639 0.4140 0.059 Uiso 1 1 calc R
C8 C 0.05337(10) 0.13813(11) 0.34521(11) 0.0441(6) Uani 1 1 d .
C9 C 0.01606(11) 0.10443(12) 0.37025(12) 0.0504(6) Uani 1 1 d .
C10 C -0.01839(11) 0.07644(12) 0.33811(12) 0.0527(7) Uani 1 1 d .
C11 C -0.01732(11) 0.07891(12) 0.28299(13) 0.0527(6) Uani 1 1 d .
H11A H -0.0416 0.0593 0.2631 0.063 Uiso 1 1 calc R
C12 C 0.01996(10) 0.11062(11) 0.25758(11) 0.0460(6) Uani 1 1 d .
C13 C 0.05556(9) 0.13896(10) 0.28926(10) 0.0406(5) Uani 1 1 d .
C14 C 0.18820(15) 0.33724(12) 0.31492(14) 0.0621(8) Uani 1 1 d .
H14A H 0.1997 0.3145 0.2854 0.074 Uiso 1 1 calc R
C15 C 0.1807(2) 0.39363(17) 0.29276(19) 0.0926(13) Uani 1 1 d .
H15A H 0.1528 0.3934 0.2666 0.139 Uiso 1 1 calc R
H15B H 0.2132 0.4054 0.2766 0.139 Uiso 1 1 calc R
H15C H 0.1712 0.4173 0.3212 0.139 Uiso 1 1 calc R
C16 C 0.23269(17) 0.33842(18) 0.35530(18) 0.0828(11) Uani 1 1 d .
H16A H 0.2637 0.3544 0.3397 0.124 Uiso 1 1 calc R
H16B H 0.2409 0.3027 0.3662 0.124 Uiso 1 1 calc R
H16C H 0.2218 0.3588 0.3857 0.124 Uiso 1 1 calc R
C17 C 0.00652(15) 0.23736(19) 0.42067(15) 0.0823(11) Uani 1 1 d .
H17A H -0.0174 0.2645 0.4328 0.123 Uiso 1 1 calc R
H17B H 0.0200 0.2180 0.4507 0.123 Uiso 1 1 calc R
H17C H -0.0121 0.2134 0.3974 0.123 Uiso 1 1 calc R
C18 C 0.01433(15) 0.09622(17) 0.42949(13) 0.0705(9) Uani 1 1 d .
H18A H -0.0140 0.0721 0.4382 0.106 Uiso 1 1 calc R
H18B H 0.0083 0.1297 0.4468 0.106 Uiso 1 1 calc R
H18C H 0.0476 0.0816 0.4413 0.106 Uiso 1 1 calc R
C19 C 0.02445(13) 0.11240(13) 0.19740(12) 0.0572(7) Uani 1 1 d .
H19A H 0.0407 0.1466 0.1882 0.069 Uiso 1 1 calc R
C20 C -0.02829(18) 0.1101(3) 0.16959(17) 0.0996(15) Uani 1 1 d .
H20A H -0.0505 0.1386 0.1820 0.149 Uiso 1 1 calc R
H20B H -0.0452 0.0766 0.1770 0.149 Uiso 1 1 calc R
H20C H -0.0230 0.1135 0.1319 0.149 Uiso 1 1 calc R
C21 C 0.0624(2) 0.0691(2) 0.17844(19) 0.1047(16) Uani 1 1 d .
H21A H 0.0957 0.0724 0.1969 0.157 Uiso 1 1 calc R
H21B H 0.0682 0.0729 0.1409 0.157 Uiso 1 1 calc R
H21C H 0.0471 0.0348 0.1856 0.157 Uiso 1 1 calc R
C22 C 0.1882(4) 0.0567(3) 0.3421(3) 0.158(3) Uani 1 1 d .
H22A H 0.1503 0.0507 0.3465 0.189 Uiso 1 1 calc R
H22B H 0.1980 0.0889 0.3610 0.189 Uiso 1 1 calc R
C23 C 0.2192(5) 0.0104(3) 0.3620(3) 0.180(4) Uani 1 1 d .
H23A H 0.2445 0.0220 0.3888 0.215 Uiso 1 1 calc R
H23B H 0.1954 -0.0153 0.3782 0.215 Uiso 1 1 calc R
C24 C 0.2457(3) -0.0128(2) 0.3203(3) 0.127(2) Uani 1 1 d .
H24A H 0.2330 -0.0488 0.3150 0.152 Uiso 1 1 calc R
H24B H 0.2835 -0.0143 0.3279 0.152 Uiso 1 1 calc R
C25 C 0.2369(3) 0.0175(2) 0.2742(3) 0.151(3) Uani 1 1 d .
H25A H 0.2211 -0.0047 0.2468 0.181 Uiso 1 1 calc R
H25B H 0.2704 0.0312 0.2608 0.181 Uiso 1 1 calc R

loop_
_atom_site_aniso_label
_atom_site_aniso_U_11
_atom_site_aniso_U_22
_atom_site_aniso_U_33
_atom_site_aniso_U_23
_atom_site_aniso_U_13
_atom_site_aniso_U_12
Al 0.0369(4) 0.0368(3) 0.0365(4) 0.0005(3) 0.0056(3) 0.0003(3)
Cl1 0.0754(6) 0.1016(8) 0.1515(11) -0.0531(8) 0.0174(7) 0.0273(6)
Cl2 0.0593(5) 0.0671(5) 0.0939(6) 0.0132(4) 0.0254(4) -0.0130(4)
O1 0.0401(9) 0.0491(10) 0.0445(9) -0.0077(8) 0.0029(7) 0.0005(8)
O2 0.0442(10) 0.0560(11) 0.0429(9) -0.0013(8) 0.0053(8) -0.0128(8)
O3 0.0469(10) 0.0370(9) 0.0420(9) 0.0029(7) 0.0060(7) 0.0065(7)
O4 0.120(2) 0.0666(16) 0.137(3) 0.0492(18) 0.036(2) 0.0226(16)
C1 0.0417(12) 0.0557(15) 0.0372(12) -0.0108(11) -0.0048(10) 0.0065(11)
C2 0.0591(16) 0.0515(15) 0.0451(14) -0.0098(12) -0.0030(12) 0.0038(12)
C3 0.0669(19) 0.0530(16) 0.0685(19) -0.0194(15) -0.0081(16) 0.0115(14)
C4 0.0534(17) 0.075(2) 0.0655(19) -0.0281(17) -0.0022(14) 0.0171(15)
C5 0.0444(14) 0.078(2) 0.0486(15) -0.0194(14) -0.0021(12) 0.0052(14)
C6 0.0438(13) 0.0597(15) 0.0356(12) -0.0103(11) -0.0030(10) 0.0039(11)
C7 0.0455(14) 0.0609(16) 0.0402(13) 0.0032(11) 0.0035(11) 0.0026(12)
C8 0.0382(12) 0.0483(13) 0.0457(13) 0.0032(11) 0.0062(10) 0.0024(10)
C9 0.0451(14) 0.0542(15) 0.0518(15) 0.0076(12) 0.0116(12) 0.0044(12)
C10 0.0420(14) 0.0504(15) 0.0658(17) 0.0085(13) 0.0165(12) -0.0003(11)
C11 0.0428(14) 0.0509(15) 0.0643(17) -0.0021(13) 0.0037(12) -0.0074(12)
C12 0.0431(13) 0.0458(13) 0.0490(14) -0.0029(11) 0.0044(11) -0.0014(10)
C13 0.0365(12) 0.0393(12) 0.0461(13) 0.0009(10) 0.0068(10) -0.0006(10)
C14 0.076(2) 0.0463(15) 0.0641(18) -0.0071(13) 0.0101(16) -0.0044(14)
C15 0.120(4) 0.062(2) 0.096(3) 0.016(2) 0.013(3) 0.000(2)
C16 0.071(2) 0.085(3) 0.092(3) 0.004(2) 0.001(2) -0.016(2)
C17 0.0553(18) 0.116(3) 0.076(2) -0.031(2) 0.0180(17) -0.004(2)
C18 0.069(2) 0.089(2) 0.0529(17) 0.0136(17) 0.0122(15) -0.0121(18)
C19 0.0622(17) 0.0625(17) 0.0470(14) -0.0075(13) 0.0030(13) -0.0176(14)
C20 0.077(3) 0.157(5) 0.064(2) 0.003(3) -0.012(2) -0.024(3)
C21 0.125(4) 0.111(4) 0.078(3) -0.021(3) 0.028(3) 0.023(3)
C22 0.186(7) 0.115(4) 0.172(6) 0.065(4) 0.097(6) 0.057(4)
C23 0.335(13) 0.111(5) 0.093(4) 0.039(4) 0.031(6) 0.074(7)
C24 0.149(5) 0.094(4) 0.138(5) 0.024(4) 0.001(4) 0.034(4)
C25 0.253(9) 0.074(3) 0.125(4) 0.034(3) 0.063(5) 0.062(4)

loop_
_atom_type_symbol
_atom_type_description
_atom_type_scat_dispersion_real
_atom_type_scat_dispersion_imag
_atom_type_scat_source
C C 0.0033 0.0016 'International Tables Vol C Tables 4.2.6.8 and 6.1.1.4'
H H 0.0000 0.0000 'International Tables Vol C Tables 4.2.6.8 and 6.1.1.4'
O O 0.0106 0.0060 'International Tables Vol C Tables 4.2.6.8 and 6.1.1.4'
Al Al 0.0645 0.0514 'International Tables Vol C Tables 4.2.6.8 and 6.1.1.4'
Cl Cl 0.1484 0.1585 'International Tables Vol C Tables 4.2.6.8 and 6.1.1.4'

loop_
_geom_angle_atom_site_label_1
_geom_angle_atom_site_label_2
_geom_angle_atom_site_label_3
_geom_angle
_geom_angle_site_symmetry_3
O2 Al O1 113.26(10) .
O2 Al O3 114.77(10) .
O1 Al O3 108.88(9) .
O2 Al O3 105.02(10) 9
O1 Al O3 111.69(10) 9
O3 Al O3 102.70(12) 9
C1 O1 Al 114.94(15) .
C13 O2 Al 152.74(17) .
Al O3 Al 134.99(12) 5
C25 O4 C22 107.8(4) .
O1 C1 C2 118.0(2) .
O1 C1 C6 119.6(2) .
C2 C1 C6 122.4(3) .
C3 C2 C1 116.9(3) .
C3 C2 C14 123.0(3) .
C1 C2 C14 119.9(3) .
C4 C3 C2 121.3(3) .
C3 C4 C5 122.6(3) .
C3 C4 Cl1 117.4(3) .
C5 C4 Cl1 119.9(3) .
C4 C5 C6 117.5(3) .
C4 C5 C17 121.5(3) .
C6 C5 C17 121.0(3) .
C1 C6 C5 119.1(3) .
C1 C6 C7 120.2(2) .
C5 C6 C7 120.5(3) .
C8 C7 C6 117.9(2) .
C13 C8 C9 118.7(3) .
C13 C8 C7 118.9(2) .
C9 C8 C7 122.3(2) .
C10 C9 C8 117.6(3) .
C10 C9 C18 119.5(3) .
C8 C9 C18 122.9(3) .
C9 C10 C11 123.4(3) .
C9 C10 Cl2 120.4(2) .
C11 C10 Cl2 116.2(2) .
C12 C11 C10 119.9(3) .
C11 C12 C13 117.7(3) .
C11 C12 C19 121.8(3) .
C13 C12 C19 120.4(2) .
O2 C13 C12 117.3(2) .
O2 C13 C8 120.1(2) .
C12 C13 C8 122.6(2) .
C2 C14 C16 110.2(3) .
C2 C14 C15 115.3(3) .
C16 C14 C15 108.5(3) .
C20 C19 C12 113.4(3) .
C20 C19 C21 112.3(4) .
C12 C19 C21 109.7(3) .
O4 C22 C23 104.7(5) .
C24 C23 C22 109.2(5) .
C23 C24 C25 108.9(5) .
C24 C25 O4 109.2(5) .

loop_
_geom_bond_atom_site_label_1
_geom_bond_atom_site_label_2
_geom_bond_distance
_geom_bond_site_symmetry_2
Al O2 1.6877(19) .
Al O1 1.7255(18) .
Al O3 1.7702(19) .
Al O3 1.783(2) 9
Cl1 C4 1.751(3) .
Cl2 C10 1.754(3) .
O1 C1 1.375(3) .
O2 C13 1.352(3) .
O3 Al 1.783(2) 5
O4 C25 1.429(6) .
O4 C22 1.442(7) .
C1 C2 1.401(4) .
C1 C6 1.403(4) .
C2 C3 1.381(4) .
C2 C14 1.511(5) .
C3 C4 1.372(5) .
C4 C5 1.389(5) .
C5 C6 1.406(4) .
C5 C17 1.502(5) .
C6 C7 1.530(4) .
C7 C8 1.518(4) .
C8 C13 1.407(4) .
C8 C9 1.411(4) .
C9 C10 1.377(4) .
C9 C18 1.503(4) .
C10 C11 1.386(4) .
C11 C12 1.386(4) .
C12 C13 1.393(4) .
C12 C19 1.517(4) .
C14 C16 1.510(6) .
C14 C15 1.534(5) .
C19 C20 1.499(5) .
C19 C21 1.522(6) .
C22 C23 1.486(9) .
C23 C24 1.372(9) .
C24 C25 1.403(8) .
